data_1515833
loop_
_publ_author_name
'Siemeling, Ulrich'
'F\"arber, Christian'
'Bruhn, Clemens'
'Leibold, Michael'
'Selent, Detlef'
'Baumann, Wolfgang'
'von Hopffgarten, Moritz'
'Goedecke, Catharina'
'Frenking, Gernot'

_publ_section_title
;
 N-heterocyclic carbenes which readily add ammonia, carbon monoxide and
 other small molecules,
;
_journal_issue 6
_journal_name_full 'Chemical Science'
_journal_page_first 697
_journal_paper_doi 10.1039/c0sc00451k
_journal_volume 1
_journal_year 2010
_chemical_formula_moiety 'C26 H39 Fe N3'
_chemical_formula_sum 'C26 H39 Fe N3'
_chemical_formula_weight 449.45
_chemical_name_systematic
;
?
;
_space_group_IT_number 14
_symmetry_cell_setting monoclinic
_symmetry_Int_Tables_number 14
_symmetry_space_group_name_Hall '-P 2yn'
_symmetry_space_group_name_H-M 'P 1 21/n 1'
_atom_sites_solution_hydrogens geom
_atom_sites_solution_primary direct
_atom_sites_solution_secondary difmap
_audit_creation_method SHELXL-97
_cell_angle_alpha 90.00
_cell_angle_beta 95.195(11)
_cell_angle_gamma 90.00
_cell_formula_units_Z 4
_cell_length_a 15.253(2)
_cell_length_b 9.8425(17)
_cell_length_c 16.706(2)
_cell_measurement_reflns_used 4591
_cell_measurement_temperature 223(2)
_cell_measurement_theta_max 25.10
_cell_measurement_theta_min 1.73
_cell_volume 2497.7(6)
_computing_structure_refinement 'SHELXL-97 (Sheldrick, 1997)'
_computing_structure_solution 'SHELXS-97 (Sheldrick, 1990)'
_diffrn_ambient_temperature 223(2)
_diffrn_detector 'image plate (34 cm diameter)'
_diffrn_detector_area_resol_mean 6.67
_diffrn_detector_type STOE
_diffrn_measured_fraction_theta_full 0.998
_diffrn_measured_fraction_theta_max 0.998
_diffrn_measurement_details ' 117 frames, detector distance = 135 mm'
_diffrn_measurement_device '2-circle goniometer'
_diffrn_measurement_device_type 'STOE IPDS 2'
_diffrn_measurement_method 'rotation method'
_diffrn_radiation_collimation '0.5 mm diameter, multiple pinhole'
_diffrn_radiation_monochromator 'plane graphite'
_diffrn_radiation_polarisn_norm 0
_diffrn_radiation_type 'Mo K\a'
_diffrn_radiation_wavelength 0.71073
_diffrn_reflns_av_R_equivalents 0.0846
_diffrn_reflns_av_sigmaI/netI 0.1209
_diffrn_reflns_limit_h_max 17
_diffrn_reflns_limit_h_min -18
_diffrn_reflns_limit_k_max 11
_diffrn_reflns_limit_k_min -11
_diffrn_reflns_limit_l_max 19
_diffrn_reflns_limit_l_min -19
_diffrn_reflns_number 13276
_diffrn_reflns_theta_full 25.00
_diffrn_reflns_theta_max 25.00
_diffrn_reflns_theta_min 1.73
_diffrn_source 'sealed X-ray tube, 12 x 0.4 mm long-fine focus'
_diffrn_source_current 30
_diffrn_source_power 1.50
_diffrn_source_voltage 50
_diffrn_standards_decay_% none
_exptl_absorpt_coefficient_mu 0.620
_exptl_absorpt_correction_T_max 0.9758
_exptl_absorpt_correction_T_min 0.8729
_exptl_absorpt_correction_type integration
_exptl_absorpt_process_details 'X-red ver. 1.31 (Stoe & Cie. 2005)'
_exptl_crystal_colour yellow
_exptl_crystal_density_diffrn 1.195
_exptl_crystal_density_method 'not measured'
_exptl_crystal_description needle
_exptl_crystal_F_000 968
_exptl_crystal_size_max 0.320
_exptl_crystal_size_mid 0.147
_exptl_crystal_size_min 0.040
_refine_diff_density_max 0.352
_refine_diff_density_min -0.228
_refine_diff_density_rms 0.049
_refine_ls_extinction_method none
_refine_ls_goodness_of_fit_ref 0.828
_refine_ls_hydrogen_treatment constr
_refine_ls_matrix_type full
_refine_ls_number_parameters 280
_refine_ls_number_reflns 4397
_refine_ls_number_restraints 0
_refine_ls_restrained_S_all 0.828
_refine_ls_R_factor_all 0.1205
_refine_ls_R_factor_gt 0.0482
_refine_ls_shift/su_max 0.001
_refine_ls_shift/su_mean 0.000
_refine_ls_structure_factor_coef Fsqd
_refine_ls_weighting_details 'calc w=1/[\s^2^(Fo^2^)+(0.0224P)^2^+0.0000P] where P=(Fo^2^+2Fc^2^)/3'
_refine_ls_weighting_scheme calc
_refine_ls_wR_factor_gt 0.0712
_refine_ls_wR_factor_ref 0.0858
_reflns_number_gt 2277
_reflns_number_total 4397
_reflns_threshold_expression >2sigma(I)
_cod_data_source_file c0sc00451k.txt
_cod_data_source_block i0739a
_cod_original_cell_volume 2497.8(7)
_cod_original_sg_symbol_H-M 'P 21/n'
_cod_database_code 1515833

loop_
_symmetry_equiv_pos_as_xyz
'x, y, z'
'-x+1/2, y+1/2, -z+1/2'
'-x, -y, -z'
'x-1/2, -y-1/2, z-1/2'

loop_
_atom_site_label
_atom_site_type_symbol
_atom_site_fract_x
_atom_site_fract_y
_atom_site_fract_z
_atom_site_U_iso_or_equiv
_atom_site_adp_type
_atom_site_occupancy
_atom_site_symmetry_multiplicity
_atom_site_calc_flag
_atom_site_refinement_flags
C1 C -0.0371(2) 0.1204(4) 0.7338(2) 0.0392(9) Uani 1 1 d .
C2 C -0.0783(3) 0.0028(4) 0.7347(2) 0.0443(9) Uani 1 1 d .
C3 C -0.0939(2) -0.2374(4) 0.7184(2) 0.0488(10) Uani 1 1 d .
C4 C 0.0033(3) -0.2532(5) 0.7454(3) 0.0798(14) Uani 1 1 d .
H4A H 0.0372 -0.1912 0.7152 0.096 Uiso 1 1 calc R
H4B H 0.0215 -0.3459 0.7359 0.096 Uiso 1 1 calc R
H4C H 0.0134 -0.2327 0.8022 0.096 Uiso 1 1 calc R
C5 C -0.1091(3) -0.2558(5) 0.6277(2) 0.0714(13) Uani 1 1 d .
H5A H -0.0906 -0.3462 0.6134 0.086 Uiso 1 1 calc R
H5B H -0.0752 -0.1887 0.6012 0.086 Uiso 1 1 calc R
H5C H -0.1711 -0.2442 0.6108 0.086 Uiso 1 1 calc R
C6 C -0.1479(4) -0.3376(5) 0.7616(3) 0.0890(18) Uani 1 1 d .
H6A H -0.1389 -0.3216 0.8191 0.107 Uiso 1 1 calc R
H6B H -0.1296 -0.4294 0.7499 0.107 Uiso 1 1 calc R
H6C H -0.2097 -0.3262 0.7436 0.107 Uiso 1 1 calc R
C7 C 0.0487(2) 0.2102(4) 0.63080(18) 0.0405(8) Uani 1 1 d .
C8 C 0.0939(3) 0.3355(4) 0.6223(2) 0.0502(11) Uani 1 1 d .
H8A H 0.0711 0.4228 0.6301 0.060 Uiso 1 1 calc R
C9 C 0.1794(3) 0.3052(5) 0.5998(2) 0.0541(12) Uani 1 1 d .
H9A H 0.2230 0.3687 0.5896 0.065 Uiso 1 1 calc R
C10 C 0.1868(3) 0.1639(5) 0.5957(3) 0.0542(12) Uani 1 1 d .
H10A H 0.2371 0.1162 0.5830 0.065 Uiso 1 1 calc R
C11 C 0.1068(3) 0.1041(4) 0.6138(2) 0.0456(10) Uani 1 1 d .
H11A H 0.0943 0.0106 0.6143 0.055 Uiso 1 1 calc R
C12 C 0.0969(2) 0.1954(4) 0.8095(2) 0.0403(10) Uani 1 1 d .
C13 C 0.1445(3) 0.3195(4) 0.8122(2) 0.0492(11) Uani 1 1 d .
H13A H 0.1205 0.4068 0.8170 0.059 Uiso 1 1 calc R
C14 C 0.2352(3) 0.2882(6) 0.8065(2) 0.0553(11) Uani 1 1 d .
H14A H 0.2816 0.3511 0.8068 0.066 Uiso 1 1 calc R
C15 C 0.2424(3) 0.1471(5) 0.8004(2) 0.0542(12) Uani 1 1 d .
H15A H 0.2948 0.0988 0.7954 0.065 Uiso 1 1 calc R
C16 C 0.1573(3) 0.0884(4) 0.8031(2) 0.0486(11) Uani 1 1 d .
H16A H 0.1439 -0.0049 0.8011 0.058 Uiso 1 1 calc R
C17 C -0.1039(2) 0.2915(4) 0.6378(2) 0.0450(9) Uani 1 1 d .
H17A H -0.0761 0.3814 0.6399 0.054 Uiso 1 1 calc R
H17B H -0.1464 0.2897 0.6784 0.054 Uiso 1 1 calc R
C18 C -0.1538(2) 0.2718(4) 0.5541(2) 0.0432(9) Uani 1 1 d .
C19 C -0.0916(3) 0.2895(6) 0.4875(2) 0.0685(12) Uani 1 1 d .
H19A H -0.0474 0.2183 0.4919 0.082 Uiso 1 1 calc R
H19B H -0.0629 0.3774 0.4932 0.082 Uiso 1 1 calc R
H19C H -0.1251 0.2840 0.4354 0.082 Uiso 1 1 calc R
C20 C -0.2246(3) 0.3822(4) 0.5450(3) 0.0653(13) Uani 1 1 d .
H20A H -0.1968 0.4709 0.5468 0.078 Uiso 1 1 calc R
H20B H -0.2624 0.3746 0.5885 0.078 Uiso 1 1 calc R
H20C H -0.2596 0.3710 0.4940 0.078 Uiso 1 1 calc R
C21 C -0.1970(3) 0.1348(4) 0.5475(3) 0.0576(12) Uani 1 1 d .
H21A H -0.2352 0.1240 0.5904 0.069 Uiso 1 1 calc R
H21B H -0.1522 0.0646 0.5518 0.069 Uiso 1 1 calc R
H21C H -0.2315 0.1273 0.4960 0.069 Uiso 1 1 calc R
C22 C -0.0460(2) 0.2817(5) 0.8466(2) 0.0591(10) Uani 1 1 d .
H22A H -0.1044 0.2907 0.8174 0.071 Uiso 1 1 calc R
H22B H -0.0158 0.3691 0.8430 0.071 Uiso 1 1 calc R
C23 C -0.0574(2) 0.2522(4) 0.9348(2) 0.0455(10) Uani 1 1 d .
C24 C -0.1082(4) 0.3730(6) 0.9645(4) 0.0953(18) Uani 1 1 d .
H24A H -0.1633 0.3831 0.9313 0.114 Uiso 1 1 calc R
H24B H -0.0734 0.4550 0.9612 0.114 Uiso 1 1 calc R
H24C H -0.1201 0.3577 1.0198 0.114 Uiso 1 1 calc R
C25 C -0.1094(4) 0.1241(5) 0.9427(4) 0.0930(18) Uani 1 1 d .
H25A H -0.0794 0.0488 0.9196 0.112 Uiso 1 1 calc R
H25B H -0.1675 0.1347 0.9146 0.112 Uiso 1 1 calc R
H25C H -0.1150 0.1061 0.9991 0.112 Uiso 1 1 calc R
C26 C 0.0322(3) 0.2447(5) 0.9837(2) 0.0712(14) Uani 1 1 d .
H26A H 0.0645 0.3281 0.9766 0.085 Uiso 1 1 calc R
H26B H 0.0652 0.1683 0.9654 0.085 Uiso 1 1 calc R
H26C H 0.0237 0.2330 1.0401 0.085 Uiso 1 1 calc R
N1 N -0.1260(2) -0.0982(3) 0.7350(2) 0.0506(9) Uani 1 1 d .
N2 N -0.03671(18) 0.1892(3) 0.65808(17) 0.0426(8) Uani 1 1 d .
N3 N 0.00306(19) 0.1787(3) 0.80718(17) 0.0410(8) Uani 1 1 d .
Fe1 Fe 0.15793(3) 0.21966(6) 0.70830(3) 0.04084(15) Uani 1 1 d .

loop_
_atom_site_aniso_label
_atom_site_aniso_U_11
_atom_site_aniso_U_22
_atom_site_aniso_U_33
_atom_site_aniso_U_23
_atom_site_aniso_U_13
_atom_site_aniso_U_12
C1 0.036(2) 0.041(2) 0.041(2) 0.0008(19) 0.0054(17) 0.0000(18)
C2 0.044(2) 0.044(3) 0.045(2) -0.0020(19) 0.0076(18) 0.007(2)
C3 0.055(2) 0.035(3) 0.058(2) -0.001(2) 0.0132(19) -0.007(2)
C4 0.074(3) 0.062(4) 0.102(3) -0.007(3) 0.003(3) 0.009(2)
C5 0.084(3) 0.066(4) 0.065(3) -0.011(3) 0.014(2) -0.001(3)
C6 0.110(5) 0.065(3) 0.098(4) 0.016(3) 0.040(4) -0.015(3)
C7 0.042(2) 0.049(2) 0.0301(18) 0.002(2) -0.0011(15) -0.005(2)
C8 0.046(3) 0.058(3) 0.046(2) 0.002(2) 0.000(2) 0.006(2)
C9 0.053(3) 0.070(4) 0.039(2) 0.010(2) 0.0008(19) -0.012(2)
C10 0.037(2) 0.074(3) 0.052(3) -0.004(2) 0.0074(19) -0.004(2)
C11 0.044(2) 0.048(3) 0.043(2) -0.007(2) 0.0009(19) 0.001(2)
C12 0.043(2) 0.045(3) 0.0321(19) 0.0010(19) -0.0027(16) -0.006(2)
C13 0.056(3) 0.049(3) 0.042(2) -0.006(2) 0.001(2) 0.003(2)
C14 0.047(2) 0.070(3) 0.046(2) -0.004(3) -0.0053(18) -0.014(3)
C15 0.036(2) 0.078(4) 0.047(3) 0.006(3) -0.0042(19) 0.001(2)
C16 0.044(3) 0.058(3) 0.043(2) 0.005(2) -0.0006(19) 0.004(2)
C17 0.0386(19) 0.050(2) 0.045(2) -0.002(2) -0.0015(15) 0.005(2)
C18 0.0351(18) 0.048(2) 0.045(2) -0.002(2) -0.0044(15) 0.004(2)
C19 0.054(2) 0.106(4) 0.043(2) 0.014(3) -0.0079(18) -0.004(3)
C20 0.052(3) 0.063(3) 0.078(3) 0.004(3) -0.009(2) 0.006(2)
C21 0.056(3) 0.054(3) 0.061(3) -0.009(2) -0.005(2) -0.001(2)
C22 0.049(2) 0.063(3) 0.065(3) 0.001(3) 0.0033(19) 0.007(2)
C23 0.045(2) 0.046(3) 0.047(2) -0.0050(19) 0.0126(16) -0.0012(17)
C24 0.064(4) 0.095(4) 0.128(5) -0.027(4) 0.012(3) 0.008(3)
C25 0.087(4) 0.080(4) 0.114(5) 0.023(3) 0.023(4) -0.013(3)
C26 0.064(3) 0.101(4) 0.049(2) -0.010(3) 0.007(2) 0.003(3)
N1 0.051(2) 0.047(2) 0.055(2) -0.0065(18) 0.0107(17) -0.0077(18)
N2 0.0366(16) 0.050(2) 0.0408(17) 0.0056(15) 0.0003(13) 0.0032(14)
N3 0.0395(17) 0.045(2) 0.0392(17) -0.0055(15) 0.0053(14) -0.0007(14)
Fe1 0.0332(3) 0.0520(3) 0.0369(3) 0.0010(4) 0.00062(19) -0.0019(3)

loop_
_atom_type_symbol
_atom_type_description
_atom_type_scat_dispersion_real
_atom_type_scat_dispersion_imag
_atom_type_scat_source
C C 0.0033 0.0016 'International Tables Vol C Tables 4.2.6.8 and 6.1.1.4'
H H 0.0000 0.0000 'International Tables Vol C Tables 4.2.6.8 and 6.1.1.4'
N N 0.0061 0.0033 'International Tables Vol C Tables 4.2.6.8 and 6.1.1.4'
Fe Fe 0.3463 0.8444 'International Tables Vol C Tables 4.2.6.8 and 6.1.1.4'

loop_
_geom_angle_atom_site_label_1
_geom_angle_atom_site_label_2
_geom_angle_atom_site_label_3
_geom_angle
C2 C1 N2 117.6(3)
C2 C1 N3 120.5(3)
N2 C1 N3 121.9(3)
N1 C2 C1 172.3(4)
N1 C3 C6 108.0(3)
N1 C3 C4 111.6(3)
C6 C3 C4 110.6(4)
N1 C3 C5 105.8(3)
C6 C3 C5 110.9(4)
C4 C3 C5 109.9(3)
C3 C4 H4A 109.5
C3 C4 H4B 109.5
H4A C4 H4B 109.5
C3 C4 H4C 109.5
H4A C4 H4C 109.5
H4B C4 H4C 109.5
C3 C5 H5A 109.5
C3 C5 H5B 109.5
H5A C5 H5B 109.5
C3 C5 H5C 109.5
H5A C5 H5C 109.5
H5B C5 H5C 109.5
C3 C6 H6A 109.5
C3 C6 H6B 109.5
H6A C6 H6B 109.5
C3 C6 H6C 109.5
H6A C6 H6C 109.5
H6B C6 H6C 109.5
C11 C7 C8 107.5(3)
C11 C7 N2 124.1(4)
C8 C7 N2 128.2(4)
C11 C7 Fe1 70.6(2)
C8 C7 Fe1 69.2(2)
N2 C7 Fe1 121.6(2)
C9 C8 C7 108.0(4)
C9 C8 Fe1 70.9(2)
C7 C8 Fe1 69.3(2)
C9 C8 H8A 126.0
C7 C8 H8A 126.0
Fe1 C8 H8A 125.3
C10 C9 C8 107.6(4)
C10 C9 Fe1 69.8(3)
C8 C9 Fe1 68.2(2)
C10 C9 H9A 126.2
C8 C9 H9A 126.2
Fe1 C9 H9A 127.3
C9 C10 C11 109.2(4)
C9 C10 Fe1 70.3(3)
C11 C10 Fe1 69.7(2)
C9 C10 H10A 125.4
C11 C10 H10A 125.4
Fe1 C10 H10A 126.2
C10 C11 C7 107.8(4)
C10 C11 Fe1 69.9(2)
C7 C11 Fe1 68.7(2)
C10 C11 H11A 126.1
C7 C11 H11A 126.1
Fe1 C11 H11A 126.9
C16 C12 C13 108.1(3)
C16 C12 N3 124.6(3)
C13 C12 N3 127.2(3)
C16 C12 Fe1 70.8(2)
C13 C12 Fe1 69.6(2)
N3 C12 Fe1 121.7(2)
C12 C13 C14 107.9(4)
C12 C13 Fe1 69.2(2)
C14 C13 Fe1 70.3(2)
C12 C13 H13A 126.0
C14 C13 H13A 126.0
Fe1 C13 H13A 126.0
C15 C14 C13 107.6(4)
C15 C14 Fe1 70.0(3)
C13 C14 Fe1 68.5(2)
C15 C14 H14A 126.2
C13 C14 H14A 126.2
Fe1 C14 H14A 126.8
C14 C15 C16 108.8(4)
C14 C15 Fe1 70.1(3)
C16 C15 Fe1 69.6(2)
C14 C15 H15A 125.6
C16 C15 H15A 125.6
Fe1 C15 H15A 126.3
C12 C16 C15 107.6(4)
C12 C16 Fe1 68.6(2)
C15 C16 Fe1 69.6(2)
C12 C16 H16A 126.2
C15 C16 H16A 126.2
Fe1 C16 H16A 127.2
N2 C17 C18 113.8(3)
N2 C17 H17A 108.8
C18 C17 H17A 108.8
N2 C17 H17B 108.8
C18 C17 H17B 108.8
H17A C17 H17B 107.7
C21 C18 C20 109.2(3)
C21 C18 C19 110.2(4)
C20 C18 C19 109.0(4)
C21 C18 C17 110.9(3)
C20 C18 C17 106.6(3)
C19 C18 C17 110.8(3)
C18 C19 H19A 109.5
C18 C19 H19B 109.5
H19A C19 H19B 109.5
C18 C19 H19C 109.5
H19A C19 H19C 109.5
H19B C19 H19C 109.5
C18 C20 H20A 109.5
C18 C20 H20B 109.5
H20A C20 H20B 109.5
C18 C20 H20C 109.5
H20A C20 H20C 109.5
H20B C20 H20C 109.5
C18 C21 H21A 109.5
C18 C21 H21B 109.5
H21A C21 H21B 109.5
C18 C21 H21C 109.5
H21A C21 H21C 109.5
H21B C21 H21C 109.5
N3 C22 C23 114.3(3)
N3 C22 H22A 108.7
C23 C22 H22A 108.7
N3 C22 H22B 108.7
C23 C22 H22B 108.7
H22A C22 H22B 107.6
C25 C23 C24 109.7(4)
C25 C23 C22 110.6(4)
C24 C23 C22 105.7(4)
C25 C23 C26 111.5(4)
C24 C23 C26 108.6(4)
C22 C23 C26 110.5(3)
C23 C24 H24A 109.5
C23 C24 H24B 109.5
H24A C24 H24B 109.5
C23 C24 H24C 109.5
H24A C24 H24C 109.5
H24B C24 H24C 109.5
C23 C25 H25A 109.5
C23 C25 H25B 109.5
H25A C25 H25B 109.5
C23 C25 H25C 109.5
H25A C25 H25C 109.5
H25B C25 H25C 109.5
C23 C26 H26A 109.5
C23 C26 H26B 109.5
H26A C26 H26B 109.5
C23 C26 H26C 109.5
H26A C26 H26C 109.5
H26B C26 H26C 109.5
C2 N1 C3 122.4(3)
C7 N2 C1 115.1(3)
C7 N2 C17 117.9(3)
C1 N2 C17 118.2(3)
C12 N3 C1 114.5(3)
C12 N3 C22 117.4(3)
C1 N3 C22 117.8(3)
C12 Fe1 C8 115.72(16)
C12 Fe1 C7 96.64(13)
C8 Fe1 C7 41.42(15)
C12 Fe1 C13 41.14(15)
C8 Fe1 C13 104.89(17)
C7 Fe1 C13 115.55(16)
C12 Fe1 C11 114.17(16)
C8 Fe1 C11 68.74(16)
C7 Fe1 C11 40.79(15)
C13 Fe1 C11 150.83(17)
C12 Fe1 C15 68.56(15)
C8 Fe1 C15 164.96(19)
C7 Fe1 C15 153.43(18)
C13 Fe1 C15 68.24(18)
C11 Fe1 C15 123.92(19)
C12 Fe1 C16 40.62(15)
C8 Fe1 C16 150.88(17)
C7 Fe1 C16 113.98(16)
C13 Fe1 C16 68.52(16)
C11 Fe1 C16 102.64(17)
C15 Fe1 C16 40.78(16)
C12 Fe1 C10 153.32(16)
C8 Fe1 C10 68.12(17)
C7 Fe1 C10 68.40(15)
C13 Fe1 C10 165.32(18)
C11 Fe1 C10 40.42(15)
C15 Fe1 C10 115.15(19)
C16 Fe1 C10 124.00(19)
C12 Fe1 C14 69.05(15)
C8 Fe1 C14 126.3(2)
C7 Fe1 C14 155.78(18)
C13 Fe1 C14 41.13(16)
C11 Fe1 C14 162.9(2)
C15 Fe1 C14 39.97(16)
C16 Fe1 C14 68.28(19)
C10 Fe1 C14 132.03(16)
C12 Fe1 C9 155.77(17)
C8 Fe1 C9 40.88(16)
C7 Fe1 C9 68.94(15)
C13 Fe1 C9 126.58(17)
C11 Fe1 C9 68.03(17)
C15 Fe1 C9 131.96(17)
C16 Fe1 C9 162.95(18)
C10 Fe1 C9 39.91(15)
C14 Fe1 C9 116.53(18)

loop_
_geom_bond_atom_site_label_1
_geom_bond_atom_site_label_2
_geom_bond_distance
C1 C2 1.318(5)
C1 N2 1.435(4)
C1 N3 1.439(4)
C2 N1 1.232(5)
C3 N1 1.490(5)
C3 C6 1.510(5)
C3 C4 1.518(5)
C3 C5 1.523(5)
C4 H4A 0.9700
C4 H4B 0.9700
C4 H4C 0.9700
C5 H5A 0.9700
C5 H5B 0.9700
C5 H5C 0.9700
C6 H6A 0.9700
C6 H6B 0.9700
C6 H6C 0.9700
C7 C11 1.415(5)
C7 C8 1.427(5)
C7 N2 1.433(4)
C7 Fe1 2.018(3)
C8 C9 1.421(5)
C8 Fe1 2.016(4)
C8 H8A 0.9400
C9 C10 1.398(6)
C9 Fe1 2.051(4)
C9 H9A 0.9400
C10 C11 1.412(5)
C10 Fe1 2.045(4)
C10 H10A 0.9400
C11 Fe1 2.043(4)
C11 H11A 0.9400
C12 C16 1.410(5)
C12 C13 1.419(5)
C12 N3 1.439(4)
C12 Fe1 2.016(3)
C13 C14 1.429(5)
C13 Fe1 2.022(4)
C13 H13A 0.9400
C14 C15 1.398(6)
C14 Fe1 2.046(4)
C14 H14A 0.9400
C15 C16 1.425(6)
C15 Fe1 2.044(4)
C15 H15A 0.9400
C16 Fe1 2.045(4)
C16 H16A 0.9400
C17 N2 1.455(4)
C17 C18 1.543(4)
C17 H17A 0.9800
C17 H17B 0.9800
C18 C21 1.501(5)
C18 C20 1.530(5)
C18 C19 1.536(5)
C19 H19A 0.9700
C19 H19B 0.9700
C19 H19C 0.9700
C20 H20A 0.9700
C20 H20B 0.9700
C20 H20C 0.9700
C21 H21A 0.9700
C21 H21B 0.9700
C21 H21C 0.9700
C22 N3 1.453(5)
C22 C23 1.527(5)
C22 H22A 0.9800
C22 H22B 0.9800
C23 C25 1.502(6)
C23 C24 1.526(6)
C23 C26 1.529(5)
C24 H24A 0.9700
C24 H24B 0.9700
C24 H24C 0.9700
C25 H25A 0.9700
C25 H25B 0.9700
C25 H25C 0.9700
C26 H26A 0.9700
C26 H26B 0.9700
C26 H26C 0.9700
